data_7249003
loop_
_publ_author_name
'Loya, Jesus Daniel'
'Agarwal, Sidhaesh A.'
'Lutz, Nicholas'
'Reinheimer, Eric W.'
'Campillo-Alvarado, Gonzalo'

_publ_section_title
;
 Co-crystal formation vs. boron coordination: fluorination in azopyridines
 regulates supramolecular competition
;
_journal_issue 30
_journal_name_full CrystEngComm
_journal_page_first 4017
_journal_page_last 4021
_journal_paper_doi 10.1039/D4CE00611A
_journal_volume 26
_journal_year 2024
_chemical_formula_moiety 'C34 H24 B2 F2 N4 O4'
_chemical_formula_sum 'C34 H24 B2 F2 N4 O4'
_chemical_formula_weight 612.19
_chemical_name_systematic '3-fluoroazopyridine adduct of phenylboronic acid catechol ester'
_space_group_crystal_system monoclinic
_space_group_IT_number 14
_space_group_name_Hall '-P 2ybc'
_space_group_name_H-M_alt 'P 1 21/c 1'
_atom_sites_solution_hydrogens geom
_atom_sites_solution_primary dual
_audit_creation_date 2024-04-10
_audit_creation_method
;
Olex2 1.5
(compiled 2024.02.16 svn.r378c4104 for OlexSys, GUI svn.r6928)
;
_audit_update_record
;
2024-04-10 deposited with the CCDC.	2024-07-05 downloaded from the CCDC.
;
_cell_angle_alpha 90
_cell_angle_beta 97.627(4)
_cell_angle_gamma 90
_cell_formula_units_Z 2
_cell_length_a 6.8710(3)
_cell_length_b 13.0541(6)
_cell_length_c 15.9373(7)
_cell_measurement_reflns_used 4824
_cell_measurement_temperature 99.9(6)
_cell_measurement_theta_max 29.9900
_cell_measurement_theta_min 2.0460
_cell_volume 1416.85(11)
_computing_cell_refinement 'CrysAlisPro 1.171.43.112a (Rigaku OD, 2024)'
_computing_data_collection 'CrysAlisPro system (CCD 43.112a 64-bit (release 01-03-2024))'
_computing_data_reduction 'CrysAlisPro 1.171.43.112a (Rigaku OD, 2024)'
_computing_molecular_graphics 'Olex2 1.5 (Dolomanov et al., 2009)'
_computing_publication_material 'Olex2 1.5 (Dolomanov et al., 2009)'
_computing_structure_refinement 'SHELXL 2018/3 (Sheldrick, 2015)'
_computing_structure_solution 'SHELXT  (Sheldrick, 2015)'
_diffrn_ambient_environment N~2~
_diffrn_ambient_temperature 99.9(6)
_diffrn_detector 'Hybrid Pixel Array Detector'
_diffrn_detector_area_resol_mean 10.0000
_diffrn_measured_fraction_theta_full 0.999
_diffrn_measured_fraction_theta_max 0.999
_diffrn_measurement_details
;
List of Runs (angles in degrees, time in seconds):

  # Type    Start    End  Width  t~exp~   \w     \q     \k     \f   Frames
#--------------------------------------------------------------------------
  1  \w     35.00 107.00   0.50   10.00    --   20.00  54.00-120.00  144
  2  \w    -46.00  68.00   0.50   10.00    --   20.00  54.00-180.00  228
  3  \w     73.00  99.00   0.50   10.00    --   20.00  54.00-180.00   52
  4  \w     12.00 110.00   0.50   10.00    --   20.00  54.00  60.00  196
  5  \w      6.00 102.00   0.50   10.00    --   20.00  54.00 120.00  192
  6  \w     -1.00  24.00   0.50   10.00    --   20.00  54.00-150.00   50
  7  \w     52.00  89.00   0.50   10.00    --   20.00  54.00-150.00   74
  8  \w    -17.00   8.00   0.50   10.00    --   20.00  54.00-120.00   50
;
_diffrn_measurement_device 'two-circle diffractometer'
_diffrn_measurement_device_type 'XtaLAB Mini II'
_diffrn_measurement_method '\w scans'
_diffrn_orient_matrix_type 'CrysAlisPro convention (1999,Acta A55,543-557)'
_diffrn_orient_matrix_UB_11 0.0834969000
_diffrn_orient_matrix_UB_12 0.0102956000
_diffrn_orient_matrix_UB_13 0.0301138000
_diffrn_orient_matrix_UB_21 -0.0476710000
_diffrn_orient_matrix_UB_22 0.0436319000
_diffrn_orient_matrix_UB_23 0.0141158000
_diffrn_orient_matrix_UB_31 -0.0400244000
_diffrn_orient_matrix_UB_32 -0.0305498000
_diffrn_orient_matrix_UB_33 0.0302925000
_diffrn_radiation_monochromator graphite
_diffrn_radiation_probe x-ray
_diffrn_radiation_type 'Mo K\a'
_diffrn_radiation_wavelength 0.71073
_diffrn_reflns_av_R_equivalents 0.0788
_diffrn_reflns_av_unetI/netI 0.0636
_diffrn_reflns_Laue_measured_fraction_full 0.999
_diffrn_reflns_Laue_measured_fraction_max 0.999
_diffrn_reflns_limit_h_max 8
_diffrn_reflns_limit_h_min -8
_diffrn_reflns_limit_k_max 15
_diffrn_reflns_limit_k_min -15
_diffrn_reflns_limit_l_max 18
_diffrn_reflns_limit_l_min -14
_diffrn_reflns_number 9101
_diffrn_reflns_point_group_measured_fraction_full 0.999
_diffrn_reflns_point_group_measured_fraction_max 0.999
_diffrn_reflns_theta_full 24.998
_diffrn_reflns_theta_max 24.998
_diffrn_reflns_theta_min 2.024
_diffrn_source 'fine-focus sealed X-ray tube'
_diffrn_source_type 'Rigaku (Mo) X-ray Source'
_exptl_absorpt_coefficient_mu 0.103
_exptl_absorpt_correction_T_max 1.00000
_exptl_absorpt_correction_T_min 0.70257
_exptl_absorpt_correction_type multi-scan
_exptl_absorpt_process_details
;
CrysAlisPro 1.171.43.112a (Rigaku Oxford Diffraction, 2024)
Empirical absorption correction using spherical harmonics,
implemented in SCALE3 ABSPACK scaling algorithm.
;
_exptl_crystal_colour black
_exptl_crystal_colour_primary black
_exptl_crystal_density_diffrn 1.435
_exptl_crystal_description plank
_exptl_crystal_F_000 632
_exptl_crystal_size_max 0.47
_exptl_crystal_size_mid 0.24
_exptl_crystal_size_min 0.11
_refine_diff_density_max 0.484
_refine_diff_density_min -0.331
_refine_diff_density_rms 0.064
_refine_ls_extinction_method none
_refine_ls_goodness_of_fit_ref 1.049
_refine_ls_hydrogen_treatment constr
_refine_ls_matrix_type full
_refine_ls_number_parameters 208
_refine_ls_number_reflns 2494
_refine_ls_number_restraints 0
_refine_ls_restrained_S_all 1.049
_refine_ls_R_factor_all 0.0637
_refine_ls_R_factor_gt 0.0508
_refine_ls_shift/su_max 0.000
_refine_ls_shift/su_mean 0.000
_refine_ls_structure_factor_coef Fsqd
_refine_ls_weighting_details 'w=1/[\s^2^(Fo^2^)+(0.0725P)^2^+0.4453P] where P=(Fo^2^+2Fc^2^)/3'
_refine_ls_weighting_scheme calc
_refine_ls_wR_factor_gt 0.1356
_refine_ls_wR_factor_ref 0.1436
_reflns_Friedel_coverage 0.000
_reflns_number_gt 2016
_reflns_number_total 2494
_reflns_threshold_expression 'I > 2\s(I)'
_cod_data_source_file d4ce00611a2.cif
_cod_data_source_block PhBE-diFazop
_cod_depositor_comments 'Adding full bibliography for 7248998--7249003.cif.'
_cod_original_cell_volume 1416.86(11)
_cod_database_code 7249003
_shelx_shelxl_version_number 2018/3
_chemical_oxdiff_formula 'C N H F O B'
_shelx_space_group_comment
;
The symmetry employed for this shelxl refinement is uniquely defined
by the following loop, which should always be used as a source of
symmetry information in preference to the above space-group names.
They are only intended as comments.
;
_shelx_estimated_absorpt_t_max 0.989
_shelx_estimated_absorpt_t_min 0.953
_olex2_refinement_description
;
1.a Aromatic/amide H refined with riding coordinates:
 C5(H5), C11(H11), C8(H8), C13(H13), C9(H9), C2(H2), C16(H16), C17(H17),
 C14(H14), C10(H10), C15(H15), C1(H1)
;
_olex2_submission_original_sample_id 3Fazop-PhBE
_olex2_submission_special_instructions 'No special instructions were received'
_oxdiff_exptl_absorpt_empirical_details
;
Empirical correction (ABSPACK) includes:
- Absorption correction using spherical harmonics
- Frame scaling
;
_oxdiff_exptl_absorpt_empirical_full_max 1.329
_oxdiff_exptl_absorpt_empirical_full_min 0.795

loop_
_space_group_symop_operation_xyz
'x, y, z'
'-x, y+1/2, -z+1/2'
'-x, -y, -z'
'x, -y-1/2, z-1/2'

loop_
_atom_site_label
_atom_site_type_symbol
_atom_site_fract_x
_atom_site_fract_y
_atom_site_fract_z
_atom_site_U_iso_or_equiv
_atom_site_adp_type
_atom_site_occupancy
_atom_site_site_symmetry_order
_atom_site_calc_flag
_atom_site_refinement_flags_posn
_atom_site_refinement_flags_adp
_atom_site_refinement_flags_occupancy
_atom_site_disorder_assembly
_atom_site_disorder_group
F1 F 0.86305(16) 0.88871(9) 0.12596(7) 0.0290(3) Uani 1 1 d . . . . .
O1 O 0.3338(2) 0.77040(10) 0.35993(8) 0.0241(4) Uani 1 1 d . . . . .
O2 O 0.60780(19) 0.67052(10) 0.33760(8) 0.0232(4) Uani 1 1 d . . . . .
N1 N 0.4627(2) 0.78675(12) 0.21977(10) 0.0210(4) Uani 1 1 d . . . . .
N2 N 0.5733(2) 0.98766(13) 0.02515(10) 0.0257(4) Uani 1 1 d . . . . .
C6 C 0.4891(3) 0.78967(15) 0.42107(12) 0.0222(5) Uani 1 1 d . . . . .
C4 C 0.6774(3) 0.87207(15) 0.13967(12) 0.0203(5) Uani 1 1 d . . . . .
C7 C 0.6518(3) 0.73147(15) 0.40763(12) 0.0218(5) Uani 1 1 d . . . . .
C3 C 0.5245(3) 0.92002(15) 0.09016(13) 0.0230(5) Uani 1 1 d . . . . .
C12 C 0.2671(3) 0.62216(15) 0.25416(12) 0.0226(5) Uani 1 1 d . . . . .
C5 C 0.6448(3) 0.80472(15) 0.20302(12) 0.0207(5) Uani 1 1 d . . . . .
H5 H 0.752696 0.770930 0.234925 0.025 Uiso 1 1 calc R U . . .
C11 C 0.4947(3) 0.85643(16) 0.48778(13) 0.0276(5) Uani 1 1 d . . . . .
H11 H 0.382090 0.894378 0.497877 0.033 Uiso 1 1 calc R U . . .
C8 C 0.8280(3) 0.73997(16) 0.45956(12) 0.0256(5) Uani 1 1 d . . . . .
H8 H 0.938896 0.700066 0.450461 0.031 Uiso 1 1 calc R U . . .
C13 C 0.0764(3) 0.61487(16) 0.27487(13) 0.0265(5) Uani 1 1 d . . . . .
H13 H 0.035743 0.660639 0.315500 0.032 Uiso 1 1 calc R U . . .
C9 C 0.8361(3) 0.80982(16) 0.52609(13) 0.0285(5) Uani 1 1 d . . . . .
H9 H 0.955983 0.818884 0.562479 0.034 Uiso 1 1 calc R U . . .
C2 C 0.3360(3) 0.90118(17) 0.10937(14) 0.0285(5) Uani 1 1 d . . . . .
H2 H 0.225748 0.933706 0.078089 0.034 Uiso 1 1 calc R U . . .
C16 C 0.1884(3) 0.48229(16) 0.15507(14) 0.0286(5) Uani 1 1 d . . . . .
H16 H 0.227221 0.437497 0.113334 0.034 Uiso 1 1 calc R U . . .
C17 C 0.3185(3) 0.55435(15) 0.19338(13) 0.0254(5) Uani 1 1 d . . . . .
H17 H 0.446993 0.557697 0.177713 0.031 Uiso 1 1 calc R U . . .
C14 C -0.0548(3) 0.54243(16) 0.23751(14) 0.0285(5) Uani 1 1 d . . . . .
H14 H -0.183392 0.538675 0.252999 0.034 Uiso 1 1 calc R U . . .
C10 C 0.6735(3) 0.86607(16) 0.54019(13) 0.0285(5) Uani 1 1 d . . . . .
H10 H 0.683443 0.912358 0.586561 0.034 Uiso 1 1 calc R U . . .
C15 C 0.0008(3) 0.47576(16) 0.17792(13) 0.0294(5) Uani 1 1 d . . . . .
H15 H -0.088821 0.425676 0.152673 0.035 Uiso 1 1 calc R U . . .
C1 C 0.3114(3) 0.83504(16) 0.17405(14) 0.0276(5) Uani 1 1 d . . . . .
H1 H 0.182387 0.822882 0.187033 0.033 Uiso 1 1 calc R U . . .
B1 B 0.4146(3) 0.70578(17) 0.29785(14) 0.0213(5) Uani 1 1 d . . . . .

loop_
_atom_site_aniso_label
_atom_site_aniso_U_11
_atom_site_aniso_U_22
_atom_site_aniso_U_33
_atom_site_aniso_U_23
_atom_site_aniso_U_13
_atom_site_aniso_U_12
F1 0.0189(7) 0.0363(7) 0.0325(7) 0.0027(5) 0.0054(5) -0.0036(5)
O1 0.0222(8) 0.0259(8) 0.0248(8) -0.0022(6) 0.0052(6) 0.0022(6)
O2 0.0245(8) 0.0238(8) 0.0218(7) -0.0015(6) 0.0050(6) 0.0030(6)
N1 0.0195(9) 0.0206(9) 0.0231(9) -0.0003(7) 0.0037(7) 0.0016(7)
N2 0.0258(10) 0.0257(10) 0.0260(10) 0.0043(7) 0.0050(7) 0.0000(7)
C6 0.0228(11) 0.0227(11) 0.0219(10) 0.0030(8) 0.0050(8) -0.0020(8)
C4 0.0160(10) 0.0222(11) 0.0235(10) -0.0029(8) 0.0048(8) -0.0033(8)
C7 0.0277(11) 0.0192(10) 0.0194(10) 0.0014(8) 0.0068(8) -0.0022(8)
C3 0.0228(11) 0.0217(11) 0.0251(11) 0.0009(8) 0.0058(9) -0.0029(8)
C12 0.0235(11) 0.0226(11) 0.0224(10) 0.0052(8) 0.0051(8) 0.0028(8)
C5 0.0168(10) 0.0215(10) 0.0237(10) -0.0009(8) 0.0018(8) -0.0005(8)
C11 0.0302(12) 0.0258(11) 0.0287(12) -0.0019(9) 0.0106(9) 0.0001(9)
C8 0.0245(11) 0.0276(12) 0.0252(11) 0.0073(9) 0.0055(9) 0.0028(9)
C13 0.0270(12) 0.0270(12) 0.0265(11) 0.0022(9) 0.0075(9) 0.0037(9)
C9 0.0284(12) 0.0328(12) 0.0231(11) 0.0040(9) -0.0001(9) -0.0053(10)
C2 0.0210(11) 0.0319(12) 0.0327(12) 0.0088(10) 0.0048(9) 0.0042(9)
C16 0.0348(12) 0.0225(11) 0.0288(11) -0.0026(9) 0.0045(9) 0.0047(9)
C17 0.0212(11) 0.0265(11) 0.0300(11) -0.0009(9) 0.0087(9) 0.0010(9)
C14 0.0227(11) 0.0291(12) 0.0345(12) 0.0073(10) 0.0066(9) 0.0004(9)
C10 0.0357(13) 0.0277(12) 0.0229(11) -0.0030(9) 0.0066(9) -0.0052(9)
C15 0.0288(12) 0.0244(11) 0.0326(12) 0.0030(10) -0.0041(9) -0.0046(9)
C1 0.0193(11) 0.0312(12) 0.0330(12) 0.0069(9) 0.0067(9) 0.0031(9)
B1 0.0222(12) 0.0211(12) 0.0215(12) 0.0020(9) 0.0062(9) 0.0040(9)

loop_
_atom_type_symbol
_atom_type_description
_atom_type_scat_dispersion_real
_atom_type_scat_dispersion_imag
_atom_type_scat_source
C C 0.0033 0.0016 'International Tables Vol C Tables 4.2.6.8 and 6.1.1.4'
H H 0.0000 0.0000 'International Tables Vol C Tables 4.2.6.8 and 6.1.1.4'
B B 0.0013 0.0007 'International Tables Vol C Tables 4.2.6.8 and 6.1.1.4'
F F 0.0171 0.0103 'International Tables Vol C Tables 4.2.6.8 and 6.1.1.4'
N N 0.0061 0.0033 'International Tables Vol C Tables 4.2.6.8 and 6.1.1.4'
O O 0.0106 0.0060 'International Tables Vol C Tables 4.2.6.8 and 6.1.1.4'

loop_
_exptl_crystal_face_index_h
_exptl_crystal_face_index_k
_exptl_crystal_face_index_l
_exptl_crystal_face_perp_dist
-5 -11 16 0.1055
1 -14 -14 0.1922
4 15 -11 0.0922
-1 15 13 0.2170
-6 -10 14 0.1025
8 -2 10 0.0776
-8 2 -10 0.0326
1 -2 -2 0.2173
-1 1 2 0.1965
0 -2 1 0.1675
0 2 -1 0.1300
1 -1 -1 0.1951
0 -1 1 0.1417
0 1 -1 0.0909
-2 1 1 0.1071
-1 0 1 0.1132
-2 2 -1 0.0885
-2 0 1 0.0899
-2 -1 1 0.0681
0 -1 2 0.1055
1 0 2 0.1017
2 1 2 0.1046
1 1 0 0.1119
1 2 -1 0.1050
0 -1 -1 0.1845
1 -2 0 0.1894
1 -2 1 0.1686
1 -1 0 0.1509
2 -1 0 0.1369
1 1 2 0.1444

loop_
_geom_angle_atom_site_label_1
_geom_angle_atom_site_label_2
_geom_angle_atom_site_label_3
_geom_angle
_geom_angle_site_symmetry_1
_geom_angle_site_symmetry_3
_geom_angle_publ_flag
C6 O1 B1 104.90(15) . . ?
C7 O2 B1 104.98(15) . . ?
C5 N1 C1 119.16(17) . . ?
C5 N1 B1 122.34(15) . . ?
C1 N1 B1 118.50(16) . . ?
N2 N2 C3 112.2(2) 3_675 . ?
O1 C6 C7 110.87(17) . . ?
O1 C6 C11 127.41(18) . . ?
C11 C6 C7 121.72(19) . . ?
F1 C4 C3 120.18(17) . . ?
F1 C4 C5 118.23(17) . . ?
C3 C4 C5 121.58(18) . . ?
O2 C7 C6 110.31(17) . . ?
O2 C7 C8 128.10(19) . . ?
C8 C7 C6 121.58(19) . . ?
C4 C3 N2 117.40(17) . . ?
C4 C3 C2 117.05(19) . . ?
C2 C3 N2 125.52(18) . . ?
C13 C12 B1 120.54(18) . . ?
C17 C12 C13 116.99(19) . . ?
C17 C12 B1 122.46(18) . . ?
N1 C5 C4 120.40(18) . . ?
C6 C11 C10 116.9(2) . . ?
C7 C8 C9 116.93(19) . . ?
C14 C13 C12 121.5(2) . . ?
C10 C9 C8 121.4(2) . . ?
C1 C2 C3 119.17(19) . . ?
C17 C16 C15 119.6(2) . . ?
C16 C17 C12 122.09(19) . . ?
C15 C14 C13 120.21(19) . . ?
C9 C10 C11 121.4(2) . . ?
C14 C15 C16 119.57(19) . . ?
N1 C1 C2 122.58(19) . . ?
O1 B1 O2 106.95(16) . . ?
O1 B1 N1 105.34(15) . . ?
O1 B1 C12 114.54(17) . . ?
O2 B1 N1 105.00(15) . . ?
O2 B1 C12 117.54(17) . . ?
C12 B1 N1 106.37(15) . . ?

loop_
_geom_bond_atom_site_label_1
_geom_bond_atom_site_label_2
_geom_bond_distance
_geom_bond_site_symmetry_2
_geom_bond_publ_flag
F1 C4 1.340(2) . ?
O1 C6 1.369(2) . ?
O1 B1 1.464(3) . ?
O2 C7 1.371(2) . ?
O2 B1 1.467(3) . ?
N1 C5 1.334(2) . ?
N1 C1 1.345(3) . ?
N1 B1 1.698(3) . ?
N2 N2 1.243(3) 3_675 ?
N2 C3 1.434(3) . ?
C6 C7 1.392(3) . ?
C6 C11 1.371(3) . ?
C4 C3 1.377(3) . ?
C4 C5 1.379(3) . ?
C7 C8 1.377(3) . ?
C3 C2 1.392(3) . ?
C12 C13 1.396(3) . ?
C12 C17 1.392(3) . ?
C12 B1 1.586(3) . ?
C11 C10 1.397(3) . ?
C8 C9 1.394(3) . ?
C13 C14 1.385(3) . ?
C9 C10 1.380(3) . ?
C2 C1 1.372(3) . ?
C16 C17 1.383(3) . ?
C16 C15 1.388(3) . ?
C14 C15 1.379(3) . ?

loop_
_exptl_oxdiff_crystal_face_indexfrac_h
_exptl_oxdiff_crystal_face_indexfrac_k
_exptl_oxdiff_crystal_face_indexfrac_l
_exptl_oxdiff_crystal_face_x
_exptl_oxdiff_crystal_face_y
_exptl_oxdiff_crystal_face_z
-4.6020 -11.0122 15.7932 -0.0220 -0.0382 0.9990
0.8304 -14.4174 -13.9750 -0.4999 -0.8659 -0.0161
4.1153 14.6808 -10.8454 0.1682 0.2913 -0.9417
-0.6894 14.7334 13.4762 0.4999 0.8659 -0.0143
-6.0388 -9.9777 14.4215 -0.1727 0.0561 0.9834
7.8382 -1.8819 10.4356 0.9493 -0.3085 0.0599
-7.9008 1.7548 -10.2396 -0.9500 0.3087 -0.0476
0.9991 -1.9854 -1.9870 0.0031 -0.1623 -0.0395
-0.9976 0.9907 1.9900 -0.0132 0.1189 0.0699
0.0032 -1.9890 1.0040 0.0100 -0.0728 0.0911
-0.0032 1.9890 -1.0040 -0.0100 0.0728 -0.0911
0.9978 -0.9904 -0.9921 0.0432 -0.1048 -0.0397
0.0017 -0.9944 1.0009 0.0200 -0.0293 0.0606
-0.0017 0.9944 -1.0009 -0.0200 0.0293 -0.0606
-1.9944 0.9859 0.9894 -0.1266 0.1521 0.0797
-0.9963 -0.0042 0.9952 -0.0533 0.0614 0.0702
-1.9962 1.9800 -1.0094 -0.1767 0.1673 -0.0112
-1.9929 -0.0087 0.9925 -0.1366 0.1086 0.1101
-1.9914 -1.0034 0.9955 -0.1466 0.0652 0.1405
0.0019 -0.9941 1.9988 0.0501 -0.0152 0.0908
0.9970 0.0051 1.9985 0.1435 -0.0191 0.0205
1.9920 1.0043 1.9982 0.2368 -0.0229 -0.0499
0.9951 0.9992 -0.0003 0.0934 -0.0038 -0.0704
0.9934 1.9936 -1.0013 0.0733 0.0255 -0.1310
0.0013 -0.9950 -0.9949 -0.0401 -0.0575 0.0002
0.9995 -1.9848 0.0088 0.0633 -0.1341 0.0209
0.9997 -1.9845 1.0067 0.0934 -0.1200 0.0511
0.9980 -0.9902 0.0057 0.0733 -0.0907 -0.0095
1.9946 -0.9856 0.0085 0.1566 -0.1380 -0.0495
0.9955 0.9998 1.9955 0.1535 0.0243 -0.0099
